data_2018498
loop_
_publ_author_name
'Meenongwa, Atittaya'
'Chaveerach, Unchulee'
'Blake, Alexander J.'

_publ_section_title
;
 Methanol[1-(methoxymethanimidoyl)-2-(pyridin-2-ylmethyl)guanidine]bis(perchlorato)copper(II)
;
_journal_coeditor_code FN3103
_journal_issue 6
_journal_name_full 'Acta Crystallographica Section C'
_journal_page_first m143
_journal_page_last m146
_journal_paper_doi 10.1107/S0108270112015843
_journal_volume 68
_journal_year 2012
_chemical_formula_iupac '[Cu (Cl O4)2 (C9 H13 N5 O) (C H4 O)]'
_chemical_formula_moiety 'C10 H17 Cl2 Cu N5 O10'
_chemical_formula_sum 'C10 H17 Cl2 Cu N5 O10'
_chemical_formula_weight 501.73
_chemical_melting_point 495.0
_chemical_name_common ClOL3m
_chemical_name_systematic
;
Methanol[1-(methoxymethanimidoyl)-2-(pyridin-2-
ylmethyl)guanidine]bis(perchlorato)copper(II)
;
_space_group_IT_number 2
_symmetry_cell_setting triclinic
_symmetry_space_group_name_Hall '-P 1'
_symmetry_space_group_name_H-M 'P -1'
_atom_sites_solution_hydrogens geom
_atom_sites_solution_primary direct
_atom_sites_solution_secondary difmap
_cell_angle_alpha 74.720(4)
_cell_angle_beta 80.455(4)
_cell_angle_gamma 86.176(4)
_cell_formula_units_Z 2
_cell_length_a 8.034(2)
_cell_length_b 9.804(3)
_cell_length_c 12.093(3)
_cell_measurement_reflns_used 5357
_cell_measurement_temperature 150(2)
_cell_measurement_theta_max 27.583
_cell_measurement_theta_min 2.41
_cell_volume 905.9(4)
_computing_cell_refinement 'SAINT (Bruker, 2000)'
_computing_data_collection 'SMART (Bruker, 2001)'
_computing_data_reduction
;
SAINT (Bruker, 2000) and SHELXTL (Sheldrick, 2008)
;
_computing_molecular_graphics 'SHELXTL (Sheldrick, 2008)'
_computing_publication_material 'publCIF (Westrip, 2010)'
_computing_structure_refinement 'SHELXL97 (Sheldrick, 2008)'
_computing_structure_solution 'SHELXS97 (Sheldrick, 2008)'
_diffrn_ambient_temperature 150(2)
_diffrn_measured_fraction_theta_full 0.976
_diffrn_measured_fraction_theta_max 0.976
_diffrn_measurement_device_type 'Bruker SMART APEX CCD area-detector'
_diffrn_measurement_method \w
_diffrn_radiation_monochromator graphite
_diffrn_radiation_source 'sealed tube'
_diffrn_radiation_type MoK\a
_diffrn_radiation_wavelength 0.71073
_diffrn_reflns_av_R_equivalents 0.014
_diffrn_reflns_av_sigmaI/netI 0.017
_diffrn_reflns_limit_h_max 10
_diffrn_reflns_limit_h_min -10
_diffrn_reflns_limit_k_max 12
_diffrn_reflns_limit_k_min -12
_diffrn_reflns_limit_l_max 15
_diffrn_reflns_limit_l_min -15
_diffrn_reflns_number 8026
_diffrn_reflns_theta_full 27.62
_diffrn_reflns_theta_max 27.62
_diffrn_reflns_theta_min 2.15
_diffrn_standards_decay_% 0
_diffrn_standards_number 0
_exptl_absorpt_coefficient_mu 1.564
_exptl_absorpt_correction_T_max 0.746
_exptl_absorpt_correction_T_min 0.656
_exptl_absorpt_correction_type multi-scan
_exptl_absorpt_process_details '(SADABS; Sheldrick, 1996)'
_exptl_crystal_colour blue
_exptl_crystal_density_diffrn 1.839
_exptl_crystal_density_method 'not measured'
_exptl_crystal_description column
_exptl_crystal_F_000 510
_exptl_crystal_size_max 0.30
_exptl_crystal_size_mid 0.15
_exptl_crystal_size_min 0.10
_refine_diff_density_max 0.47
_refine_diff_density_min -0.27
_refine_ls_extinction_method none
_refine_ls_goodness_of_fit_ref 1.07
_refine_ls_hydrogen_treatment mixed
_refine_ls_matrix_type full
_refine_ls_number_parameters 259
_refine_ls_number_reflns 4119
_refine_ls_number_restraints 0
_refine_ls_restrained_S_all 1.07
_refine_ls_R_factor_all 0.0331
_refine_ls_R_factor_gt 0.0308
_refine_ls_shift/su_max 0.001
_refine_ls_shift/su_mean 0.000
_refine_ls_structure_factor_coef Fsqd
_refine_ls_weighting_details 'calc w = 1/[\s^2^(Fo^2^)+(0.0401P)^2^+0.7806P] where P=(Fo^2^+2Fc^2^)/3'
_refine_ls_weighting_scheme calc
_refine_ls_wR_factor_ref 0.0807
_reflns_number_gt 3857
_reflns_number_total 4119
_reflns_threshold_expression I>2\s(I)
_cod_data_source_file fn3103.cif
_cod_data_source_block I
_cod_database_code 2018498
_cod_database_fobs_code 2018498

loop_
_symmetry_equiv_pos_as_xyz
'x, y, z'
'-x, -y, -z'

loop_
_atom_site_aniso_label
_atom_site_aniso_U_11
_atom_site_aniso_U_22
_atom_site_aniso_U_33
_atom_site_aniso_U_12
_atom_site_aniso_U_13
_atom_site_aniso_U_23
Cu1 0.02010(10) 0.01760(10) 0.02800(10) 0.00180(10) -0.00700(10) -0.00460(10)
Cl1 0.0274(2) 0.0271(2) 0.0261(2) 0.0042(2) -0.0050(2) -0.0045(2)
Cl2 0.0231(2) 0.0234(2) 0.0283(2) -0.0026(2) -0.0028(2) -0.0071(2)
O1 0.0274(7) 0.0261(7) 0.0349(8) 0.0040(6) -0.0129(6) -0.0088(6)
O2 0.0232(7) 0.0206(7) 0.0330(8) 0.0013(6) -0.0051(6) -0.0031(6)
O3 0.0282(8) 0.0530(10) 0.0262(8) 0.0066(7) -0.0048(6) -0.0070(7)
O4 0.0570(12) 0.0307(9) 0.0778(14) 0.0154(8) -0.0388(11) -0.0132(9)
O5 0.0440(10) 0.0436(10) 0.0453(10) -0.0075(8) -0.0152(8) -0.0079(8)
O6 0.0404(10) 0.0623(12) 0.0310(9) 0.0054(9) 0.0064(7) -0.0087(8)
O7 0.0949(17) 0.0241(9) 0.0460(11) -0.0154(10) 0.0090(11) -0.0074(8)
O8 0.0254(9) 0.1061(18) 0.0411(11) 0.0139(10) -0.0066(8) -0.0080(11)
O9 0.0406(9) 0.0490(10) 0.0394(9) -0.0115(8) -0.0054(7) -0.0198(8)
O10 0.0348(8) 0.0265(8) 0.0344(8) -0.0061(6) 0.0055(7) -0.0107(6)
N1 0.0207(8) 0.0183(8) 0.0305(9) 0.0008(6) -0.0049(7) -0.0056(6)
N2 0.0245(8) 0.0190(8) 0.0268(8) 0.0010(6) -0.0058(7) -0.0052(6)
N3 0.0216(8) 0.0243(8) 0.0225(8) -0.0008(6) -0.0030(6) -0.0049(6)
N4 0.0384(10) 0.0202(8) 0.0345(10) 0.0061(7) -0.0139(8) -0.0065(7)
N5 0.0252(8) 0.0215(8) 0.0271(9) 0.0060(6) -0.0087(7) -0.0042(6)
C1 0.0293(10) 0.0281(11) 0.0452(13) 0.0010(8) -0.0123(9) -0.0153(9)
C2 0.0197(8) 0.0242(9) 0.0227(9) 0.0010(7) -0.0019(7) -0.0064(7)
C3 0.0269(9) 0.0207(9) 0.0213(9) 0.0012(7) -0.0011(7) -0.0045(7)
C4 0.0303(10) 0.0204(9) 0.0327(11) -0.0011(8) -0.0070(8) -0.0068(8)
C5 0.0253(9) 0.0270(10) 0.0217(9) -0.0030(8) -0.0021(8) -0.0050(8)
C6 0.0312(11) 0.0323(11) 0.0301(11) -0.0071(9) -0.0024(9) -0.0100(9)
C7 0.0271(10) 0.0469(13) 0.0275(11) -0.0102(9) -0.0033(8) -0.0108(9)
C8 0.0225(9) 0.0413(12) 0.0253(10) 0.0019(9) -0.0052(8) -0.0064(9)
C9 0.0255(10) 0.0300(10) 0.0262(10) 0.0012(8) -0.0040(8) -0.0060(8)
C10 0.0301(11) 0.0269(11) 0.0460(13) 0.0052(9) -0.0043(10) -0.0114(10)

loop_
_atom_site_type_symbol
_atom_site_label
_atom_site_fract_x
_atom_site_fract_y
_atom_site_fract_z
_atom_site_U_iso_or_equiv
_atom_site_thermal_displace_type
_atom_site_calc_flag
_atom_site_refinement_flags
_atom_site_occupancy
Cu Cu1 0.28810(3) 0.78462(2) 0.71615(2) 0.02180(10) Uani d . 1.000
Cl Cl1 0.12760(6) 0.73533(5) 1.01644(4) 0.02740(10) Uani d . 1.000
Cl Cl2 0.38940(6) 0.80286(5) 0.40055(4) 0.02490(10) Uani d . 1.000
O O1 0.68822(19) 0.76408(15) 0.89641(14) 0.0285(4) Uani d . 1.000
O O2 0.23440(19) 0.99142(15) 0.65346(14) 0.0263(4) Uani d . 1.000
O O3 0.0930(2) 0.78386(19) 0.89958(14) 0.0367(5) Uani d . 1.000
O O4 0.1728(3) 0.58684(19) 1.0403(2) 0.0527(7) Uani d . 1.000
O O5 0.2676(2) 0.8100(2) 1.03095(16) 0.0437(6) Uani d . 1.000
O O6 -0.0189(2) 0.7585(2) 1.09430(15) 0.0469(6) Uani d . 1.000
O O7 0.3912(3) 0.65291(19) 0.44288(17) 0.0570(7) Uani d . 1.000
O O8 0.2231(2) 0.8571(3) 0.39177(17) 0.0602(8) Uani d . 1.000
O O9 0.4607(2) 0.8636(2) 0.47813(15) 0.0410(5) Uani d . 1.000
O O10 0.4936(2) 0.84241(16) 0.28729(14) 0.0324(5) Uani d . 1.000
N N1 0.4771(2) 0.82838(17) 0.77985(15) 0.0232(5) Uani d . 1.000
N N2 0.3498(2) 0.58576(17) 0.74996(15) 0.0234(5) Uani d . 1.000
N N3 0.0938(2) 0.72402(18) 0.66206(14) 0.0231(5) Uani d . 1.000
N N4 0.5002(2) 0.38271(18) 0.83200(16) 0.0305(5) Uani d . 1.000
N N5 0.5686(2) 0.59538(18) 0.85322(15) 0.0248(5) Uani d . 1.000
C C1 0.7007(3) 0.9073(2) 0.9044(2) 0.0324(7) Uani d . 1.000
C C2 0.5720(2) 0.7379(2) 0.83952(17) 0.0224(5) Uani d . 1.000
C C3 0.4673(3) 0.5222(2) 0.80801(17) 0.0235(5) Uani d . 1.000
C C4 0.2400(3) 0.4978(2) 0.71433(19) 0.0275(6) Uani d . 1.000
C C5 0.0916(3) 0.5849(2) 0.67133(17) 0.0250(5) Uani d . 1.000
C C6 -0.0419(3) 0.5241(2) 0.64272(19) 0.0308(6) Uani d . 1.000
C C7 -0.1750(3) 0.6098(3) 0.60346(19) 0.0333(7) Uani d . 1.000
C C8 -0.1720(3) 0.7538(3) 0.59397(19) 0.0301(6) Uani d . 1.000
C C9 -0.0365(3) 0.8075(2) 0.62329(18) 0.0276(6) Uani d . 1.000
C C10 0.1438(3) 1.0781(2) 0.7250(2) 0.0344(7) Uani d . 1.000
H H1 0.50000 0.91830 0.76680 0.0280 Uiso c R 1.000
H H1A 0.73550 0.96880 0.82670 0.0490 Uiso c R 1.000
H H1B 0.78440 0.91020 0.95410 0.0490 Uiso c R 1.000
H H1C 0.59060 0.94020 0.93770 0.0490 Uiso c R 1.000
H H4A 0.44020 0.32760 0.80790 0.0370 Uiso c R 1.000
H H4B 0.58190 0.34610 0.87190 0.0370 Uiso c R 1.000
H H4C 0.19990 0.41800 0.78090 0.0330 Uiso c R 1.000
H H4D 0.30390 0.45840 0.65200 0.0330 Uiso c R 1.000
H H5 0.63980 0.54370 0.89620 0.0300 Uiso c R 1.000
H H6 -0.04150 0.42520 0.65010 0.0370 Uiso c R 1.000
H H7 -0.26710 0.57070 0.58330 0.0400 Uiso c R 1.000
H H8 -0.26240 0.81450 0.56760 0.0360 Uiso c R 1.000
H H9 -0.03420 0.90630 0.61610 0.0330 Uiso c R 1.000
H H10A 0.02770 1.04570 0.75130 0.0520 Uiso c R 1.000
H H10B 0.14230 1.17700 0.67960 0.0520 Uiso c R 1.000
H H10C 0.20010 1.07050 0.79240 0.0520 Uiso c R 1.000
H H11 0.312(4) 1.026(3) 0.618(2) 0.034(8) Uiso d . 1.000

loop_
_atom_type_symbol
_atom_type_description
_atom_type_scat_dispersion_real
_atom_type_scat_dispersion_imag
_atom_type_scat_source
C C 0.0033 0.0016 'International Tables Vol C Tables 4.2.6.8 and 6.1.1.4'
H H 0.0000 0.0000 'International Tables Vol C Tables 4.2.6.8 and 6.1.1.4'
N N 0.0061 0.0033 'International Tables Vol C Tables 4.2.6.8 and 6.1.1.4'
O O 0.0106 0.0060 'International Tables Vol C Tables 4.2.6.8 and 6.1.1.4'
Cl Cl 0.1484 0.1585 'International Tables Vol C Tables 4.2.6.8 and 6.1.1.4'
Cu Cu 0.3201 1.2651 'International Tables Vol C Tables 4.2.6.8 and 6.1.1.4'

loop_
_geom_angle_atom_site_label_1
_geom_angle_atom_site_label_2
_geom_angle_atom_site_label_3
_geom_angle
_geom_angle_publ_flag
N1 Cu1 N2 92.08(7) yes
N1 Cu1 N3 174.89(7) yes
N2 Cu1 N3 83.78(7) yes
N1 Cu1 O2 91.42(7) yes
N2 Cu1 O2 170.60(7) yes
N3 Cu1 O2 93.13(7) yes
N1 Cu1 O3 91.34(7) yes
N2 Cu1 O3 98.56(7) yes
N3 Cu1 O3 86.34(6) yes
O2 Cu1 O3 90.08(6) yes
N1 Cu1 O9 93.85(6) ?
N2 Cu1 O9 97.51(6) ?
N3 Cu1 O9 89.66(6) ?
O2 Cu1 O9 73.54(6) ?
O3 Cu1 O9 162.91(6) ?
O8 Cl2 O7 111.06(15) ?
O8 Cl2 O9 109.60(13) ?
O7 Cl2 O9 109.19(13) ?
O8 Cl2 O10 109.49(11) ?
O7 Cl2 O10 109.49(11) ?
O9 Cl2 O10 107.93(10) ?
O6 Cl1 O3 109.14(11) ?
O6 Cl1 O5 109.90(12) ?
O3 Cl1 O5 110.17(11) ?
O6 Cl1 O4 110.21(13) ?
O3 Cl1 O4 109.26(12) ?
O5 Cl1 O4 108.14(12) ?
C10 O2 Cu1 122.85(14) ?
C10 O2 H11 112(2) ?
Cu1 O2 H11 109(2) ?
C3 N2 C4 117.51(17) ?
C3 N2 Cu1 127.33(14) ?
C4 N2 Cu1 114.90(13) ?
C2 N1 Cu1 125.70(14) ?
C2 N1 H1 117.1 ?
Cu1 N1 H1 117.1 ?
C5 N3 C9 119.11(18) ?
C5 N3 Cu1 114.56(14) ?
C9 N3 Cu1 126.25(15) ?
C2 O1 C1 118.04(16) ?
Cl1 O3 Cu1 128.06(9) ?
C2 N5 C3 128.02(17) ?
C2 N5 H5 116.0 ?
C3 N5 H5 116.0 ?
C3 N4 H4A 120.0 ?
C3 N4 H4B 120.0 ?
H4A N4 H4B 120.0 ?
Cl2 O9 Cu1 113.57(9) ?
N1 C2 O1 127.18(19) ?
N1 C2 N5 124.15(19) ?
O1 C2 N5 108.67(17) ?
N2 C3 N4 124.49(19) ?
N2 C3 N5 121.65(18) ?
N4 C3 N5 113.85(18) ?
N2 C4 C5 109.72(17) ?
N2 C4 H4C 109.7 ?
C5 C4 H4C 109.7 ?
N2 C4 H4D 109.7 ?
C5 C4 H4D 109.7 ?
H4C C4 H4D 108.2 ?
N3 C9 C8 122.0(2) ?
N3 C9 H9 119.0 ?
C8 C9 H9 119.0 ?
N3 C5 C6 121.63(19) ?
N3 C5 C4 116.66(18) ?
C6 C5 C4 121.71(19) ?
C7 C6 C5 119.0(2) ?
C7 C6 H6 120.5 ?
C5 C6 H6 120.5 ?
C9 C8 C7 119.1(2) ?
C9 C8 H8 120.4 ?
C7 C8 H8 120.4 ?
C6 C7 C8 119.1(2) ?
C6 C7 H7 120.5 ?
C8 C7 H7 120.5 ?
O1 C1 H1A 109.5 ?
O1 C1 H1B 109.5 ?
H1A C1 H1B 109.5 ?
O1 C1 H1C 109.5 ?
H1A C1 H1C 109.5 ?
H1B C1 H1C 109.5 ?
O2 C10 H10A 109.5 ?
O2 C10 H10B 109.5 ?
H10A C10 H10B 109.5 ?
O2 C10 H10C 109.5 ?
H10A C10 H10C 109.5 ?
H10B C10 H10C 109.5 ?

loop_
_geom_bond_atom_site_label_1
_geom_bond_atom_site_label_2
_geom_bond_distance
_geom_bond_publ_flag
Cu1 N1 1.9315(17) yes
Cu1 N2 1.9319(17) yes
Cu1 N3 1.9711(17) yes
Cu1 O2 2.0132(16) yes
Cu1 O3 2.4935(17) yes
Cu1 O9 2.9074(19) yes
Cl1 O3 1.4350(17) ?
Cl1 O4 1.4412(18) ?
Cl1 O5 1.4403(18) ?
Cl1 O6 1.4256(18) ?
Cl2 O7 1.4235(19) ?
Cl2 O8 1.4150(19) ?
Cl2 O9 1.4430(17) ?
Cl2 O10 1.4527(16) ?
O2 C10 1.448(3) ?
O2 H11 0.74(3) ?
N2 C3 1.297(3) ?
N2 C4 1.460(3) ?
N1 C2 1.283(3) ?
N1 H1 0.8800 ?
N3 C5 1.340(3) ?
N3 C9 1.353(3) ?
O1 C2 1.323(2) ?
O1 C1 1.444(3) ?
N5 C2 1.364(3) ?
N5 C3 1.381(3) ?
N5 H5 0.8800 ?
N4 C3 1.339(3) ?
N4 H4A 0.8800 ?
N4 H4B 0.8800 ?
C4 C5 1.503(3) ?
C4 H4C 0.9900 ?
C4 H4D 0.9900 ?
C9 C8 1.375(3) ?
C9 H9 0.9500 ?
C5 C6 1.394(3) ?
C6 C7 1.383(3) ?
C6 H6 0.9500 ?
C8 C7 1.387(3) ?
C8 H8 0.9500 ?
C7 H7 0.9500 ?
C1 H1A 0.9800 ?
C1 H1B 0.9800 ?
C1 H1C 0.9800 ?
C10 H10A 0.9800 ?
C10 H10B 0.9800 ?
C10 H10C 0.9800 ?

loop_
_geom_hbond_atom_site_label_D
_geom_hbond_atom_site_label_H
_geom_hbond_atom_site_label_A
_geom_hbond_site_symmetry_A
_geom_hbond_distance_DH
_geom_hbond_distance_HA
_geom_hbond_distance_DA
_geom_hbond_angle_DHA
_geom_hbond_publ_flag
N1 H1 O10 2_676 0.88 2.26 3.129(3) 167 yes
N4 H4A O10 2_666 0.88 2.25 2.932(3) 134 yes
N4 H4B O4 2_667 0.88 2.59 3.328(3) 143 yes
N4 H4B O5 2_667 0.88 2.11 2.950(3) 159 yes
N5 H5 O4 2_667 0.88 2.03 2.889(3) 167 yes
O2 H11 O9 2_676 0.75(3) 2.18(3) 2.919(3) 176 yes
C4 H4C O6 2_567 0.99 2.37 3.316(3) 159 yes
C7 H7 O7 2_566 0.95 2.58 3.413(4) 146 yes
C8 H8 O9 1_455 0.95 2.59 3.461(3) 152 yes
